data_8106053
loop_
_publ_author_name
'Wang, Xue-Yuan'
'Zhu, Xia'
'Lu, Xin'
'Wang, Jian-Qiao'

_publ_section_title
;
 Crystal structure of
 (OC-6-13)-diaqua-bis(3,5-di(pyridin-3-yl)-4H-1,2,4-triazol-4-amine-\k1
 N)-bis(dicyanamido-\k1 N)zinc(II) tetrahydrate, ZnC28H32N18O6
;
_journal_issue 1
_journal_name_full 'Zeitschrift f\"ur Kristallographie - New Crystal Structures'
_journal_page_first 85
_journal_page_last 86
_journal_paper_doi 10.1515/ncrs-2017-0178
_journal_volume 233
_journal_year 2018
_chemical_formula_moiety 'C28 H24 N18 O2 Zn, 4(H2 O)'
_chemical_formula_sum 'C28 H32 N18 O6 Zn'
_chemical_formula_weight 782.09
_space_group_IT_number 14
_space_group_name_Hall '-P 2ybc'
_space_group_name_H-M_alt 'P 1 21/c 1'
_symmetry_cell_setting monoclinic
_symmetry_space_group_name_Hall '-P 2ybc'
_symmetry_space_group_name_H-M 'P 1 21/c 1'
_atom_sites_solution_hydrogens geom
_atom_sites_solution_primary direct
_atom_sites_solution_secondary difmap
_cell_angle_alpha 90.00
_cell_angle_beta 105.763(5)
_cell_angle_gamma 90.00
_cell_formula_units_Z 2
_cell_length_a 10.472(2)
_cell_length_b 21.668(4)
_cell_length_c 8.1282(15)
_cell_measurement_reflns_used 6971
_cell_measurement_temperature 298(2)
_cell_measurement_theta_max 25.3491
_cell_measurement_theta_min 3.2130
_cell_volume 1775.0(6)
_computing_cell_refinement 'CrystalClear (Rigaku Corp., 2000)'
_computing_data_collection 'CrystalClear (Rigaku Corp., 2000)'
_computing_data_reduction 'CrystalClear (Rigaku Corp., 2000)'
_computing_molecular_graphics 'Bruker SHELXTL'
_computing_publication_material 'Bruker SHELXTL'
_computing_structure_refinement 'SHELXL-97 (Sheldrick, 1997)'
_computing_structure_solution 'SHELXS-97 (Sheldrick, 1990)'
_diffrn_ambient_temperature 298(2)
_diffrn_detector_area_resol_mean 7.31
_diffrn_measured_fraction_theta_full 0.998
_diffrn_measured_fraction_theta_max 0.998
_diffrn_measurement_device_type 'Rigaku Mercury CCD'
_diffrn_measurement_method \w
_diffrn_radiation_monochromator graphite
_diffrn_radiation_source 'fine-focus sealed tube'
_diffrn_radiation_type MoK\a
_diffrn_radiation_wavelength 0.71070
_diffrn_reflns_av_R_equivalents 0.0287
_diffrn_reflns_av_sigmaI/netI 0.0221
_diffrn_reflns_limit_h_max 11
_diffrn_reflns_limit_h_min -12
_diffrn_reflns_limit_k_max 26
_diffrn_reflns_limit_k_min -23
_diffrn_reflns_limit_l_max 9
_diffrn_reflns_limit_l_min -9
_diffrn_reflns_number 16857
_diffrn_reflns_theta_full 25.35
_diffrn_reflns_theta_max 25.35
_diffrn_reflns_theta_min 3.21
_diffrn_standards_decay_% 0
_diffrn_standards_interval_count 0
_diffrn_standards_interval_time 0
_diffrn_standards_number 0
_exptl_absorpt_coefficient_mu 0.761
_exptl_absorpt_correction_T_max 0.8566
_exptl_absorpt_correction_T_min 0.5813
_exptl_absorpt_correction_type multi-scan
_exptl_absorpt_process_details 'Jacobson, R. (1998) Private communication'
_exptl_crystal_colour Colorless
_exptl_crystal_density_diffrn 1.463
_exptl_crystal_density_method 'not measured'
_exptl_crystal_description Block
_exptl_crystal_F_000 808
_exptl_crystal_size_max 0.80
_exptl_crystal_size_mid 0.55
_exptl_crystal_size_min 0.21
_refine_diff_density_max 0.508
_refine_diff_density_min -0.551
_refine_diff_density_rms 0.057
_refine_ls_extinction_method none
_refine_ls_goodness_of_fit_ref 1.016
_refine_ls_hydrogen_treatment mixed
_refine_ls_matrix_type full
_refine_ls_number_parameters 259
_refine_ls_number_reflns 3239
_refine_ls_number_restraints 9
_refine_ls_restrained_S_all 1.016
_refine_ls_R_factor_all 0.0503
_refine_ls_R_factor_gt 0.0459
_refine_ls_shift/su_max 0.000
_refine_ls_shift/su_mean 0.000
_refine_ls_structure_factor_coef Fsqd
_refine_ls_weighting_details 'calc w=1/[\s^2^(Fo^2^)+(0.0528P)^2^+2.2710P] where P=(Fo^2^+2Fc^2^)/3'
_refine_ls_weighting_scheme calc
_refine_ls_wR_factor_gt 0.1103
_refine_ls_wR_factor_ref 0.1133
_reflns_number_gt 3016
_reflns_number_total 3239
_reflns_threshold_expression >2sigma(I)
_cod_data_source_file suppl_ncrs-2017-0178_suppl.cif
_cod_data_source_block znpytrzdca
_cod_depositor_comments
;
The following automatic conversions were performed:

data item '_exptl_absorpt_correction_type' value 'Multi-scan' was
changed to 'multi-scan' in accordance with the built-in table derived
from the CIF Core dictionary named 'cif_core.dic' version 2.4.5 last
updated on 2014-11-21.

data item '_symmetry_cell_setting' value 'Monoclinic' was changed to
'monoclinic' in accordance with the built-in table derived from the
CIF Core dictionary named 'cif_core.dic' version 2.4.5 last updated
on 2014-11-21.

Automatic conversion script
Id: cif_fix_values 8738 2021-04-28 16:35:53Z antanas 
;
_cod_original_sg_symbol_H-M P21/c
_cod_database_code 8106053

loop_
_symmetry_equiv_pos_as_xyz
'x, y, z'
'-x, y+1/2, -z+1/2'
'-x, -y, -z'
'x, -y-1/2, z-1/2'

loop_
_atom_site_label
_atom_site_type_symbol
_atom_site_fract_x
_atom_site_fract_y
_atom_site_fract_z
_atom_site_U_iso_or_equiv
_atom_site_adp_type
_atom_site_occupancy
_atom_site_symmetry_multiplicity
_atom_site_calc_flag
_atom_site_refinement_flags
_atom_site_disorder_assembly
_atom_site_disorder_group
Zn1 Zn 0.0000 0.5000 0.5000 0.02939(15) Uani 1 2 d S . .
O1 O 0.20169(19) 0.50834(9) 0.4809(3) 0.0366(4) Uani 1 1 d D . .
H1W H 0.271(2) 0.4899(12) 0.549(4) 0.044 Uiso 1 1 d D . .
H2W H 0.227(3) 0.5463(8) 0.473(4) 0.044 Uiso 1 1 d D . .
O2 O 0.4424(2) 0.63024(11) 0.7832(3) 0.0549(6) Uani 1 1 d D . .
H3W H 0.483(3) 0.5953(10) 0.777(5) 0.066 Uiso 1 1 d D . .
H4W H 0.503(3) 0.6591(11) 0.799(5) 0.066 Uiso 1 1 d D . .
O3 O 0.2947(3) 0.62391(11) 0.4487(3) 0.0609(7) Uani 1 1 d D . .
H5W H 0.250(3) 0.6585(13) 0.411(4) 0.073 Uiso 1 1 d D . .
H6W H 0.330(4) 0.6321(17) 0.561(2) 0.073 Uiso 1 1 d D . .
N1 N 0.0736(2) 0.47660(10) 0.7678(3) 0.0291(5) Uani 1 1 d . . .
N2 N 0.5916(3) 0.76225(12) 1.2898(4) 0.0607(8) Uani 1 1 d . . .
N3 N 0.4660(2) 0.49527(10) 1.2267(3) 0.0348(5) Uani 1 1 d . . .
N4 N 0.5597(2) 0.54070(10) 1.2889(3) 0.0367(5) Uani 1 1 d . . .
N5 N 0.3813(2) 0.58422(9) 1.1276(3) 0.0286(5) Uani 1 1 d . . .
N6 N 0.2879(2) 0.62675(11) 1.0346(3) 0.0421(6) Uani 1 1 d . . .
H6B H 0.2117 0.6141 0.9743 0.051 Uiso 1 1 calc R . .
H6C H 0.3069 0.6654 1.0380 0.051 Uiso 1 1 calc R . .
N7 N 0.0116(4) 0.69394(15) 0.6983(6) 0.0834(12) Uani 1 1 d . . .
N8 N 0.0002(2) 0.59388(11) 0.5632(3) 0.0422(6) Uani 1 1 d . . .
N9 N 0.1754(5) 0.77466(19) 0.7449(6) 0.1021(15) Uani 1 1 d . . .
C1 C 0.0218(3) 0.43072(12) 0.8397(3) 0.0329(6) Uani 1 1 d . . .
H1A H -0.0528 0.4103 0.7740 0.039 Uiso 1 1 calc R . .
C2 C 0.0742(3) 0.41257(13) 1.0058(4) 0.0361(6) Uani 1 1 d . . .
H2A H 0.0355 0.3806 1.0513 0.043 Uiso 1 1 calc R . .
C3 C 0.1855(3) 0.44240(13) 1.1052(3) 0.0346(6) Uani 1 1 d . . .
H3A H 0.2233 0.4304 1.2178 0.042 Uiso 1 1 calc R . .
C4 C 0.2395(2) 0.49052(11) 1.0333(3) 0.0282(5) Uani 1 1 d . . .
C5 C 0.1799(3) 0.50582(11) 0.8644(3) 0.0280(5) Uani 1 1 d . . .
H5A H 0.2157 0.5381 0.8159 0.034 Uiso 1 1 calc R . .
C6 C 0.5247(3) 0.70904(14) 1.2728(5) 0.0501(8) Uani 1 1 d . . .
H6A H 0.4363 0.7100 1.2744 0.060 Uiso 1 1 calc R . .
C7 C 0.5802(3) 0.65265(12) 1.2529(4) 0.0338(6) Uani 1 1 d . . .
C8 C 0.7129(3) 0.65176(14) 1.2576(5) 0.0490(8) Uani 1 1 d . . .
H8A H 0.7548 0.6146 1.2482 0.059 Uiso 1 1 calc R . .
C9 C 0.7827(3) 0.70612(16) 1.2763(6) 0.0633(10) Uani 1 1 d . . .
H9A H 0.8721 0.7064 1.2795 0.076 Uiso 1 1 calc R . .
C10 C 0.7183(4) 0.75956(16) 1.2900(5) 0.0624(10) Uani 1 1 d . . .
H10A H 0.7657 0.7963 1.3001 0.075 Uiso 1 1 calc R . .
C11 C 0.3605(2) 0.52257(12) 1.1302(3) 0.0285(5) Uani 1 1 d . . .
C12 C 0.5075(2) 0.59381(12) 1.2281(3) 0.0308(6) Uani 1 1 d . . .
C13 C 0.0126(3) 0.64163(13) 0.6226(4) 0.0398(7) Uani 1 1 d . . .
C14 C 0.1030(4) 0.73500(15) 0.7168(5) 0.0527(8) Uani 1 1 d . . .

loop_
_atom_site_aniso_label
_atom_site_aniso_U_11
_atom_site_aniso_U_22
_atom_site_aniso_U_33
_atom_site_aniso_U_23
_atom_site_aniso_U_13
_atom_site_aniso_U_12
Zn1 0.0306(3) 0.0241(2) 0.0285(2) -0.00103(16) -0.00052(17) -0.00028(16)
O1 0.0265(10) 0.0396(11) 0.0391(11) 0.0041(9) 0.0013(8) -0.0005(8)
O2 0.0563(14) 0.0363(12) 0.0724(16) 0.0011(11) 0.0181(12) -0.0009(11)
O3 0.0647(16) 0.0441(13) 0.0666(16) 0.0131(12) 0.0055(13) -0.0053(12)
N1 0.0247(11) 0.0292(11) 0.0309(11) -0.0004(9) 0.0031(9) -0.0009(9)
N2 0.0516(17) 0.0283(14) 0.099(2) -0.0112(14) 0.0147(16) -0.0044(12)
N3 0.0295(12) 0.0268(12) 0.0405(13) -0.0007(9) -0.0033(10) -0.0009(9)
N4 0.0283(12) 0.0292(12) 0.0449(14) -0.0008(10) -0.0034(10) -0.0012(9)
N5 0.0234(11) 0.0256(11) 0.0337(12) -0.0006(9) 0.0021(9) 0.0039(9)
N6 0.0280(12) 0.0278(12) 0.0586(16) 0.0029(11) -0.0085(11) 0.0047(10)
N7 0.074(2) 0.0459(18) 0.145(4) -0.044(2) 0.056(2) -0.0176(17)
N8 0.0470(15) 0.0309(14) 0.0441(14) -0.0035(11) 0.0045(11) -0.0007(11)
N9 0.117(3) 0.074(3) 0.128(4) -0.043(2) 0.054(3) -0.055(3)
C1 0.0263(13) 0.0337(14) 0.0360(14) -0.0019(11) 0.0038(11) -0.0039(11)
C2 0.0374(15) 0.0344(14) 0.0375(15) 0.0018(12) 0.0121(12) -0.0076(12)
C3 0.0366(15) 0.0374(15) 0.0283(13) 0.0025(11) 0.0061(11) -0.0014(12)
C4 0.0242(13) 0.0287(13) 0.0300(13) -0.0024(10) 0.0043(10) 0.0022(10)
C5 0.0263(13) 0.0266(13) 0.0299(13) 0.0002(10) 0.0054(10) 0.0004(10)
C6 0.0369(16) 0.0339(16) 0.079(2) -0.0106(15) 0.0147(16) -0.0011(13)
C7 0.0295(14) 0.0283(13) 0.0402(15) -0.0012(11) 0.0036(11) 0.0008(11)
C8 0.0347(16) 0.0328(15) 0.079(2) -0.0029(15) 0.0149(15) -0.0005(12)
C9 0.0382(18) 0.0448(19) 0.108(3) -0.0035(19) 0.0212(19) -0.0108(15)
C10 0.053(2) 0.0368(18) 0.094(3) -0.0038(18) 0.014(2) -0.0153(15)
C11 0.0294(13) 0.0267(13) 0.0280(13) -0.0001(10) 0.0056(10) 0.0012(10)
C12 0.0247(13) 0.0287(13) 0.0363(14) -0.0021(11) 0.0039(11) 0.0011(11)
C13 0.0367(15) 0.0318(16) 0.0518(18) -0.0047(13) 0.0138(13) -0.0036(12)
C14 0.061(2) 0.0344(17) 0.063(2) -0.0102(15) 0.0183(17) -0.0086(16)

loop_
_atom_type_symbol
_atom_type_description
_atom_type_scat_dispersion_real
_atom_type_scat_dispersion_imag
_atom_type_scat_source
C C 0.0033 0.0016 'International Tables Vol C Tables 4.2.6.8 and 6.1.1.4'
H H 0.0000 0.0000 'International Tables Vol C Tables 4.2.6.8 and 6.1.1.4'
N N 0.0061 0.0033 'International Tables Vol C Tables 4.2.6.8 and 6.1.1.4'
O O 0.0106 0.0060 'International Tables Vol C Tables 4.2.6.8 and 6.1.1.4'
Zn Zn 0.2839 1.4301 'International Tables Vol C Tables 4.2.6.8 and 6.1.1.4'

loop_
_geom_angle_atom_site_label_1
_geom_angle_atom_site_label_2
_geom_angle_atom_site_label_3
_geom_angle
_geom_angle_site_symmetry_1
_geom_angle_site_symmetry_3
N8 Zn1 N8 180.0 3_566 .
N8 Zn1 N1 90.26(9) 3_566 3_566
N8 Zn1 N1 89.74(9) . 3_566
N8 Zn1 N1 89.74(9) 3_566 .
N8 Zn1 N1 90.26(9) . .
N1 Zn1 N1 180.00(11) 3_566 .
N8 Zn1 O1 90.02(9) 3_566 3_566
N8 Zn1 O1 89.98(9) . 3_566
N1 Zn1 O1 90.23(8) 3_566 3_566
N1 Zn1 O1 89.77(8) . 3_566
N8 Zn1 O1 89.98(9) 3_566 .
N8 Zn1 O1 90.02(9) . .
N1 Zn1 O1 89.77(8) 3_566 .
N1 Zn1 O1 90.23(8) . .
O1 Zn1 O1 180.0 3_566 .
Zn1 O1 H1W 125(2) . .
Zn1 O1 H2W 114(2) . .
H1W O1 H2W 105(2) . .
H3W O2 H4W 107(2) . .
H5W O3 H6W 102(2) . .
C5 N1 C1 117.8(2) . .
C5 N1 Zn1 119.54(17) . .
C1 N1 Zn1 122.50(17) . .
C10 N2 C6 117.2(3) . .
C11 N3 N4 107.2(2) . .
C12 N4 N3 107.7(2) . .
C11 N5 C12 105.9(2) . .
C11 N5 N6 124.3(2) . .
C12 N5 N6 129.8(2) . .
N5 N6 H6B 120.0 . .
N5 N6 H6C 120.0 . .
H6B N6 H6C 120.0 . .
C14 N7 C13 124.1(3) . .
C13 N8 Zn1 168.9(3) . .
N1 C1 C2 122.8(2) . .
N1 C1 H1A 118.6 . .
C2 C1 H1A 118.6 . .
C1 C2 C3 119.3(3) . .
C1 C2 H2A 120.4 . .
C3 C2 H2A 120.4 . .
C2 C3 C4 118.7(2) . .
C2 C3 H3A 120.7 . .
C4 C3 H3A 120.7 . .
C5 C4 C3 118.1(2) . .
C5 C4 C11 120.5(2) . .
C3 C4 C11 121.3(2) . .
N1 C5 C4 123.3(2) . .
N1 C5 H5A 118.4 . .
C4 C5 H5A 118.4 . .
N2 C6 C7 123.4(3) . .
N2 C6 H6A 118.3 . .
C7 C6 H6A 118.3 . .
C8 C7 C6 117.5(3) . .
C8 C7 C12 118.1(2) . .
C6 C7 C12 124.4(3) . .
C9 C8 C7 119.5(3) . .
C9 C8 H8A 120.2 . .
C7 C8 H8A 120.2 . .
C10 C9 C8 118.6(3) . .
C10 C9 H9A 120.7 . .
C8 C9 H9A 120.7 . .
N2 C10 C9 123.7(3) . .
N2 C10 H10A 118.2 . .
C9 C10 H10A 118.2 . .
N3 C11 N5 110.0(2) . .
N3 C11 C4 124.8(2) . .
N5 C11 C4 125.1(2) . .
N4 C12 N5 109.1(2) . .
N4 C12 C7 124.2(2) . .
N5 C12 C7 126.4(2) . .
N8 C13 N7 171.4(3) . .
N9 C14 N7 171.7(4) . .

loop_
_geom_bond_atom_site_label_1
_geom_bond_atom_site_label_2
_geom_bond_distance
_geom_bond_site_symmetry_2
Zn1 N8 2.098(2) 3_566
Zn1 N8 2.098(2) .
Zn1 N1 2.163(2) 3_566
Zn1 N1 2.163(2) .
Zn1 O1 2.167(2) 3_566
Zn1 O1 2.167(2) .
O1 H1W 0.876(17) .
O1 H2W 0.872(17) .
O2 H3W 0.875(18) .
O2 H4W 0.876(18) .
O3 H5W 0.893(18) .
O3 H6W 0.902(18) .
N1 C5 1.335(3) .
N1 C1 1.340(3) .
N2 C10 1.328(5) .
N2 C6 1.337(4) .
N3 C11 1.309(3) .
N3 N4 1.385(3) .
N4 C12 1.312(3) .
N5 C11 1.355(3) .
N5 C12 1.368(3) .
N5 N6 1.406(3) .
N6 H6B 0.8600 .
N6 H6C 0.8600 .
N7 C14 1.286(4) .
N7 C13 1.291(4) .
N8 C13 1.134(4) .
N9 C14 1.128(5) .
C1 C2 1.370(4) .
C1 H1A 0.9300 .
C2 C3 1.384(4) .
C2 H2A 0.9300 .
C3 C4 1.388(4) .
C3 H3A 0.9300 .
C4 C5 1.385(4) .
C4 C11 1.472(4) .
C5 H5A 0.9300 .
C6 C7 1.381(4) .
C6 H6A 0.9300 .
C7 C8 1.380(4) .
C7 C12 1.470(4) .
C8 C9 1.373(4) .
C8 H8A 0.9300 .
C9 C10 1.360(5) .
C9 H9A 0.9300 .
C10 H10A 0.9300 .

loop_
_geom_hbond_atom_site_label_D
_geom_hbond_atom_site_label_H
_geom_hbond_atom_site_label_A
_geom_hbond_distance_DH
_geom_hbond_distance_HA
_geom_hbond_distance_DA
_geom_hbond_angle_DHA
_geom_hbond_site_symmetry_A
O1 H1W N4 0.876(17) 2.016(19) 2.886(3) 172(3) 3_667
O1 H2W O3 0.872(17) 1.856(18) 2.725(3) 174(3) .
O2 H3W N3 0.875(18) 2.037(18) 2.892(3) 166(3) 3_667
O2 H4W N2 0.876(18) 1.951(19) 2.797(4) 162(3) 4_575
O3 H5W N9 0.893(18) 1.99(2) 2.830(4) 156(3) 4_575
O3 H6W O2 0.902(18) 1.871(19) 2.742(4) 161(3) .

loop_
_geom_torsion_atom_site_label_1
_geom_torsion_atom_site_label_2
_geom_torsion_atom_site_label_3
_geom_torsion_atom_site_label_4
_geom_torsion
_geom_torsion_site_symmetry_1
_geom_torsion_site_symmetry_2
_geom_torsion_site_symmetry_3
_geom_torsion_site_symmetry_4
N8 Zn1 N1 C5 129.3(2) 3_566 . . .
N8 Zn1 N1 C5 -50.7(2) . . . .
O1 Zn1 N1 C5 -140.65(19) 3_566 . . .
O1 Zn1 N1 C5 39.35(19) . . . .
N8 Zn1 N1 C1 -46.2(2) 3_566 . . .
N8 Zn1 N1 C1 133.8(2) . . . .
O1 Zn1 N1 C1 43.8(2) 3_566 . . .
O1 Zn1 N1 C1 -136.2(2) . . . .
C11 N3 N4 C12 0.1(3) . . . .
N1 Zn1 N8 C13 -165.6(13) 3_566 . . .
N1 Zn1 N8 C13 14.4(13) . . . .
O1 Zn1 N8 C13 104.1(13) 3_566 . . .
O1 Zn1 N8 C13 -75.9(13) . . . .
C5 N1 C1 C2 -0.7(4) . . . .
Zn1 N1 C1 C2 174.9(2) . . . .
N1 C1 C2 C3 -0.1(4) . . . .
C1 C2 C3 C4 0.9(4) . . . .
C2 C3 C4 C5 -0.8(4) . . . .
C2 C3 C4 C11 -177.7(2) . . . .
C1 N1 C5 C4 0.8(4) . . . .
Zn1 N1 C5 C4 -174.94(19) . . . .
C3 C4 C5 N1 0.0(4) . . . .
C11 C4 C5 N1 176.9(2) . . . .
C10 N2 C6 C7 -1.1(6) . . . .
N2 C6 C7 C8 2.5(5) . . . .
N2 C6 C7 C12 -177.8(3) . . . .
C6 C7 C8 C9 -1.9(5) . . . .
C12 C7 C8 C9 178.4(3) . . . .
C7 C8 C9 C10 0.1(6) . . . .
C6 N2 C10 C9 -0.9(6) . . . .
C8 C9 C10 N2 1.4(7) . . . .
N4 N3 C11 N5 -0.4(3) . . . .
N4 N3 C11 C4 177.3(2) . . . .
C12 N5 C11 N3 0.5(3) . . . .
N6 N5 C11 N3 179.4(2) . . . .
C12 N5 C11 C4 -177.2(2) . . . .
N6 N5 C11 C4 1.8(4) . . . .
C5 C4 C11 N3 -134.0(3) . . . .
C3 C4 C11 N3 42.8(4) . . . .
C5 C4 C11 N5 43.3(4) . . . .
C3 C4 C11 N5 -139.8(3) . . . .
N3 N4 C12 N5 0.1(3) . . . .
N3 N4 C12 C7 -174.5(3) . . . .
C11 N5 C12 N4 -0.4(3) . . . .
N6 N5 C12 N4 -179.3(3) . . . .
C11 N5 C12 C7 174.1(3) . . . .
N6 N5 C12 C7 -4.8(5) . . . .
C8 C7 C12 N4 34.5(4) . . . .
C6 C7 C12 N4 -145.1(3) . . . .
C8 C7 C12 N5 -139.2(3) . . . .
C6 C7 C12 N5 41.1(5) . . . .
